data_2201977
loop_
_publ_author_name
'Zhu, Miaoli'
'Yang, Pin'
'Lu, Liping'

_publ_section_title
;
 <i>N</i>-Phenethylbiguanidium tetrachlorozincate(II)
;
_journal_issue 2
_journal_name_full 'Acta Crystallographica Section E'
_journal_page_first m91
_journal_page_last m94
_journal_paper_doi 10.1107/S1600536803001557
_journal_volume 59
_journal_year 2003
_chemical_formula_iupac '(C10 H17 N5) [Zn Cl4]'
_chemical_formula_moiety 'C10 H17 N5 2+ , Zn Cl4 2-'
_chemical_formula_sum 'C10 H17 Cl4 N5 Zn'
_chemical_formula_weight 414.46
_chemical_name_common 'N-phenethylbiguanidium tetrachlorozinc(II)'
_chemical_name_systematic
;
N-phenethylbiguanidium tetrachlorozinc(II)
;
_space_group_IT_number 19
_symmetry_cell_setting orthorhombic
_symmetry_space_group_name_Hall 'P 2ac 2ab'
_symmetry_space_group_name_H-M 'P 21 21 21'
_atom_sites_solution_hydrogens geom
_atom_sites_solution_primary direct
_atom_sites_solution_secondary difmap
_audit_creation_method SHELXL-97
_cell_angle_alpha 90.00
_cell_angle_beta 90.00
_cell_angle_gamma 90.00
_cell_formula_units_Z 4
_cell_length_a 6.6088(10)
_cell_length_b 7.5837(12)
_cell_length_c 34.710(5)
_cell_measurement_reflns_used 4240
_cell_measurement_temperature 173(2)
_cell_measurement_theta_max 26.42
_cell_measurement_theta_min 2.75
_cell_volume 1739.6(5)
_computing_cell_refinement 'SAINT (Bruker, 2000)'
_computing_data_collection 'SMART (Bruker, 2000)'
_computing_data_reduction SAINT
_computing_molecular_graphics 'SHELXTL/PC (Sheldrick, 1999)'
_computing_publication_material SHELXTL/PC
_computing_structure_refinement 'SHELXL97 (Sheldrick, 2000)'
_computing_structure_solution 'SHELXS97 (Sheldrick, 2000)'
_diffrn_ambient_temperature 173(2)
_diffrn_measured_fraction_theta_full 0.999
_diffrn_measured_fraction_theta_max 0.999
_diffrn_measurement_device_type 'Bruker SMART 1K CCD area-detector'
_diffrn_measurement_method \w
_diffrn_radiation_monochromator graphite
_diffrn_radiation_source 'fine-focus sealed tube'
_diffrn_radiation_type MoK\a
_diffrn_radiation_wavelength 0.71073
_diffrn_reflns_av_R_equivalents 0.0251
_diffrn_reflns_av_sigmaI/netI 0.0364
_diffrn_reflns_limit_h_max 8
_diffrn_reflns_limit_h_min -7
_diffrn_reflns_limit_k_max 6
_diffrn_reflns_limit_k_min -9
_diffrn_reflns_limit_l_max 35
_diffrn_reflns_limit_l_min -42
_diffrn_reflns_number 7460
_diffrn_reflns_theta_full 25.50
_diffrn_reflns_theta_max 25.50
_diffrn_reflns_theta_min 2.35
_diffrn_standards_decay_% 0
_diffrn_standards_number 0
_exptl_absorpt_coefficient_mu 2.022
_exptl_absorpt_correction_T_max 0.545
_exptl_absorpt_correction_T_min 0.467
_exptl_absorpt_correction_type multi-scan
_exptl_absorpt_process_details '(SADABS; Sheldrick, 1996)'
_exptl_crystal_colour Colourless
_exptl_crystal_density_diffrn 1.582
_exptl_crystal_density_method 'not measured'
_exptl_crystal_description BLOCK
_exptl_crystal_F_000 840
_exptl_crystal_size_max 0.40
_exptl_crystal_size_mid 0.40
_exptl_crystal_size_min 0.30
_refine_diff_density_max 0.393
_refine_diff_density_min -0.227
_refine_ls_abs_structure_details 'Flack (1983), 1291 Friedel pairs'
_refine_ls_abs_structure_Flack 0.010(12)
_refine_ls_extinction_method none
_refine_ls_goodness_of_fit_ref 1.042
_refine_ls_hydrogen_treatment mixed
_refine_ls_matrix_type full
_refine_ls_number_parameters 213
_refine_ls_number_reflns 3197
_refine_ls_number_restraints 0
_refine_ls_restrained_S_all 1.042
_refine_ls_R_factor_all 0.0333
_refine_ls_R_factor_gt 0.0310
_refine_ls_shift/su_max 0.001
_refine_ls_shift/su_mean 0.000
_refine_ls_structure_factor_coef Fsqd
_refine_ls_weighting_details 'calc w = 1/[\s^2^(Fo^2^)+(0.0307P)^2^] where P = (Fo^2^+2Fc^2^)/3'
_refine_ls_weighting_scheme calc
_refine_ls_wR_factor_gt 0.0623
_refine_ls_wR_factor_ref 0.0633
_reflns_number_gt 3064
_reflns_number_total 3197
_reflns_threshold_expression I>2\s(I)
_cod_data_source_file fl6012.cif
_cod_data_source_block I
_cod_database_code 2201977
_cod_database_fobs_code 2201977

loop_
_symmetry_equiv_pos_as_xyz
'x, y, z'
'-x+1/2, -y, z+1/2'
'-x, y+1/2, -z+1/2'
'x+1/2, -y+1/2, -z'

loop_
_atom_site_label
_atom_site_fract_x
_atom_site_fract_y
_atom_site_fract_z
_atom_site_U_iso_or_equiv
_atom_site_adp_type
_atom_site_calc_flag
_atom_site_refinement_flags
_atom_site_occupancy
_atom_site_disorder_assembly
_atom_site_disorder_group
_atom_site_type_symbol
Zn1 0.42267(6) 0.57556(5) 0.160470(10) 0.03038(11) Uani d . 1 . .. Zn
Cl1 0.40008(12) 0.83552(11) 0.19134(2) 0.03182(18) Uani d . 1 . .. Cl
Cl2 0.28585(12) 0.36172(10) 0.19906(2) 0.03039(19) Uani d . 1 . .. Cl
Cl3 0.75808(14) 0.51983(12) 0.15375(3) 0.0550(3) Uani d . 1 . . Cl
Cl4 0.27058(14) 0.57135(12) 0.10251(2) 0.0366(2) Uani d . 1 . . Cl
C1 0.5955(5) 0.0660(5) 0.06628(9) 0.0313(7) Uani d . 1 . . C
C2 0.7083(5) 0.2076(5) 0.05367(9) 0.0343(8) Uani d . 1 . . C
H2 0.6991 0.3174 0.0667 0.041 Uiso calc R 1 . . H
C3 0.8357(5) 0.1907(6) 0.02188(10) 0.0406(9) Uani d . 1 . . C
H3 0.9115 0.2891 0.0131 0.049 Uiso calc R 1 . . H
C4 0.8511(5) 0.0319(6) 0.00342(10) 0.0473(11) Uani d . 1 . . C
H4 0.9397 0.0199 -0.0180 0.057 Uiso calc R 1 . . H
C5 0.7402(6) -0.1097(6) 0.01554(11) 0.0548(11) Uani d . 1 . . C
H5 0.7497 -0.2189 0.0022 0.066 Uiso calc R 1 . . H
C6 0.6131(6) -0.0941(6) 0.04737(10) 0.0454(9) Uani d . 1 . . C
H6 0.5384 -0.1934 0.0561 0.055 Uiso calc R 1 . . H
C7 0.4499(5) 0.0859(5) 0.09968(8) 0.0336(8) Uani d . 1 . . C
H7A 0.4895 0.1897 0.1153 0.040 Uiso calc R 1 . . H
H7B 0.4589 -0.0196 0.1164 0.040 Uiso calc R 1 . . H
C8 0.2326(5) 0.1086(4) 0.08611(8) 0.0290(7) Uani d . 1 . . C
H8A 0.2272 0.2009 0.0660 0.035 Uiso calc R 1 . . H
H8B 0.1843 -0.0032 0.0746 0.035 Uiso calc R 1 . . H
C9 -0.0093(4) 0.0533(4) 0.13881(8) 0.0239(7) Uani d . 1 . . C
C10 -0.1599(4) 0.0702(5) 0.20336(9) 0.0261(7) Uani d . 1 . . C
N1 -0.2919(4) 0.1544(4) 0.22408(9) 0.0324(7) Uani d . 1 . . N
N2 -0.0547(5) -0.0600(5) 0.21745(9) 0.0398(8) Uani d . 1 . . N
N3 -0.1301(4) 0.1290(4) 0.16681(7) 0.0262(6) Uani d . 1 . . N
N4 -0.0197(5) -0.1186(4) 0.13340(9) 0.0317(7) Uani d . 1 . . N
N5 0.1001(4) 0.1581(4) 0.11811(8) 0.0286(6) Uani d . 1 . . N
H9 0.113(4) 0.251(4) 0.1267(8) 0.010(8) Uiso d . 1 . . H
H10 -0.102(5) -0.170(5) 0.1460(9) 0.030(10) Uiso d . 1 . . H
H11 0.059(8) -0.177(7) 0.1194(12) 0.083(17) Uiso d . 1 . . H
H12 -0.170(5) 0.239(5) 0.1645(10) 0.035(10) Uiso d . 1 . . H
H13 0.062(6) -0.100(5) 0.2091(9) 0.039(10) Uiso d . 1 . . H
H14 -0.085(5) -0.097(5) 0.2363(9) 0.023(9) Uiso d . 1 . . H
H15 -0.364(4) 0.222(4) 0.2152(8) 0.003(8) Uiso d . 1 . . H
H16 -0.314(5) 0.118(5) 0.2480(11) 0.043(11) Uiso d . 1 . . H

loop_
_atom_site_aniso_label
_atom_site_aniso_U_11
_atom_site_aniso_U_22
_atom_site_aniso_U_33
_atom_site_aniso_U_12
_atom_site_aniso_U_13
_atom_site_aniso_U_23
Zn1 0.0307(2) 0.02508(19) 0.0354(2) 0.00142(18) 0.00518(18) 0.00062(18)
Cl1 0.0356(4) 0.0264(4) 0.0335(4) 0.0010(4) -0.0005(4) -0.0018(3)
Cl2 0.0302(4) 0.0297(4) 0.0313(4) -0.0034(4) 0.0030(3) 0.0007(3)
Cl3 0.0326(5) 0.0254(4) 0.1070(9) 0.0041(4) 0.0220(5) 0.0115(5)
Cl4 0.0505(5) 0.0293(4) 0.0299(4) 0.0027(4) 0.0045(4) -0.0013(4)
C1 0.0236(15) 0.041(2) 0.0292(16) 0.0069(18) -0.0040(14) 0.0036(16)
C2 0.0337(19) 0.035(2) 0.0340(19) 0.0042(17) -0.0072(15) 0.0025(15)
C3 0.0320(19) 0.053(3) 0.037(2) -0.0017(18) -0.0020(15) 0.0117(19)
C4 0.037(2) 0.072(3) 0.033(2) -0.002(2) 0.0091(16) -0.007(2)
C5 0.057(2) 0.053(3) 0.054(2) -0.008(2) 0.019(2) -0.018(2)
C6 0.046(2) 0.044(2) 0.046(2) -0.014(2) 0.0113(17) -0.0072(19)
C7 0.0314(18) 0.042(2) 0.0280(17) 0.0041(17) 0.0017(14) 0.0039(16)
C8 0.0330(17) 0.0295(19) 0.0246(16) -0.0049(16) 0.0039(13) 0.0007(14)
C9 0.0228(15) 0.0241(18) 0.0248(16) -0.0004(14) -0.0048(13) -0.0029(14)
C10 0.0209(15) 0.0274(17) 0.0300(17) -0.0050(15) -0.0005(12) -0.0025(16)
N1 0.0312(17) 0.0350(17) 0.0311(17) 0.0088(16) 0.0041(14) 0.0042(14)
N2 0.0371(19) 0.049(2) 0.0331(18) 0.0143(17) 0.0110(15) 0.0158(16)
N3 0.0281(14) 0.0206(15) 0.0301(15) 0.0017(12) 0.0035(11) 0.0005(12)
N4 0.0354(17) 0.0244(17) 0.0352(17) -0.0037(14) 0.0044(14) -0.0002(14)
N5 0.0318(15) 0.0214(15) 0.0327(15) -0.0039(14) 0.0039(13) -0.0030(13)

loop_
_atom_type_symbol
_atom_type_description
_atom_type_scat_dispersion_real
_atom_type_scat_dispersion_imag
_atom_type_scat_source
C C 0.0033 0.0016 'International Tables Vol C Tables 4.2.6.8 and 6.1.1.4'
H H 0.0000 0.0000 'International Tables Vol C Tables 4.2.6.8 and 6.1.1.4'
N N 0.0061 0.0033 'International Tables Vol C Tables 4.2.6.8 and 6.1.1.4'
Cl Cl 0.1484 0.1585 'International Tables Vol C Tables 4.2.6.8 and 6.1.1.4'
Zn Zn 0.2839 1.4301 'International Tables Vol C Tables 4.2.6.8 and 6.1.1.4'

loop_
_geom_angle_atom_site_label_1
_geom_angle_atom_site_label_2
_geom_angle_atom_site_label_3
_geom_angle
_geom_angle_publ_flag
Cl1 Zn1 Cl4 114.14(3) y
Cl1 Zn1 Cl3 106.09(4) y
Cl4 Zn1 Cl3 110.00(4) y
Cl1 Zn1 Cl2 108.42(3) y
Cl4 Zn1 Cl2 109.68(3) y
Cl3 Zn1 Cl2 108.30(4) y
C2 C1 C6 119.2(3) n
C2 C1 C7 120.6(3) n
C6 C1 C7 120.2(3) n
C1 C2 C3 120.4(3) n
C1 C2 H2 119.8 n
C3 C2 H2 119.8 n
C4 C3 C2 119.8(4) n
C4 C3 H3 120.1 n
C2 C3 H3 120.1 n
C5 C4 C3 120.5(3) n
C5 C4 H4 119.8 n
C3 C4 H4 119.8 n
C4 C5 C6 120.1(4) n
C4 C5 H5 120.0 n
C6 C5 H5 120.0 n
C1 C6 C5 120.0(4) n
C1 C6 H6 120.0 n
C5 C6 H6 120.0 n
C1 C7 C8 112.0(2) n
C1 C7 H7A 109.2 n
C8 C7 H7A 109.2 n
C1 C7 H7B 109.2 n
C8 C7 H7B 109.2 n
H7A C7 H7B 107.9 n
N5 C8 C7 111.0(2) n
N5 C8 H8A 109.4 n
C7 C8 H8A 109.4 n
N5 C8 H8B 109.4 n
C7 C8 H8B 109.4 n
H8A C8 H8B 108.0 n
N5 C9 N4 123.9(3) y
N5 C9 N3 117.3(3) y
N4 C9 N3 118.7(3) y
N1 C10 N2 121.5(3) y
N1 C10 N3 117.0(3) y
N2 C10 N3 121.4(3) y
C10 N1 H15 122(2) n
C10 N1 H16 119(2) n
H15 N1 H16 118(3) n
C10 N2 H13 127(2) n
C10 N2 H14 118(3) n
H13 N2 H14 113(3) n
C10 N3 C9 127.2(3) y
C10 N3 H12 111(2) n
C9 N3 H12 120(2) n
C9 N4 H10 116(3) n
C9 N4 H11 125(3) n
H10 N4 H11 119(4) n
C9 N5 C8 126.8(3) y
C9 N5 H9 114(2) n
C8 N5 H9 118(2) n

loop_
_geom_bond_atom_site_label_1
_geom_bond_atom_site_label_2
_geom_bond_site_symmetry_2
_geom_bond_distance
_geom_bond_publ_flag
Zn1 Cl1 . 2.2487(9) y
Zn1 Cl4 . 2.2492(9) y
Zn1 Cl3 . 2.2686(10) y
Zn1 Cl2 . 2.2894(9) y
C1 C2 . 1.378(5) n
C1 C6 . 1.386(5) n
C1 C7 . 1.515(4) n
C2 C3 . 1.394(5) n
C2 H2 . 0.9500 n
C3 C4 . 1.368(5) n
C3 H3 . 0.9500 n
C4 C5 . 1.367(6) n
C4 H4 . 0.9500 n
C5 C6 . 1.393(5) n
C5 H5 . 0.9500 n
C6 H6 . 0.9500 n
C7 C8 . 1.521(4) n
C7 H7A . 0.9900 n
C7 H7B . 0.9900 n
C8 N5 . 1.463(4) y
C8 H8A . 0.9900 n
C8 H8B . 0.9900 n
C9 N5 . 1.292(4) y
C9 N4 . 1.319(4) y
C9 N3 . 1.382(4) y
C10 N1 . 1.298(4) y
C10 N2 . 1.303(4) y
C10 N3 . 1.359(4) y
N1 H15 . 0.77(3) n
N1 H16 . 0.89(4) n
N2 H13 . 0.88(4) n
N2 H14 . 0.74(3) n
N3 H12 . 0.88(4) n
N4 H10 . 0.80(4) n
N4 H11 . 0.84(5) n
N5 H9 . 0.77(3) n

loop_
_geom_hbond_atom_site_label_D
_geom_hbond_atom_site_label_H
_geom_hbond_atom_site_label_A
_geom_hbond_site_symmetry_A
_geom_hbond_distance_DH
_geom_hbond_distance_HA
_geom_hbond_distance_DA
_geom_hbond_angle_DHA
_geom_hbond_publ_flag
N1 H16 Cl1 3_545 0.89(4) 2.73(4) 3.319(3) 125(3) y
N1 H16 Cl2 3_545 0.89(4) 2.68(4) 3.471(4) 148(3) y
N3 H12 Cl3 1_455 0.88(4) 2.21(4) 3.088(3) 173(3) y
N4 H11 Cl4 1_545 0.84(5) 2.44(5) 3.219(3) 155(4) y
N1 H15 Cl2 1_455 0.77(3) 2.60(3) 3.319(3) 156(3) y
N5 H9 Cl2 . 0.77(3) 2.89(3) 3.433(3) 130(3) y
N5 H9 Cl4 . 0.77(3) 2.77(3) 3.374(3) 137(3) y
N2 H14 Cl2 3_545 0.74(3) 2.63(3) 3.330(4) 160(3) y
N2 H13 Cl1 1_545 0.88(4) 2.37(4) 3.237(3) 170(3) y
N4 H10 N2 . 0.80(4) 2.63(3) 2.960(5) 106(3) y

loop_
_geom_torsion_atom_site_label_1
_geom_torsion_atom_site_label_2
_geom_torsion_atom_site_label_3
_geom_torsion_atom_site_label_4
_geom_torsion
_geom_torsion_publ_flag
C6 C1 C2 C3 1.1(5) n
C7 C1 C2 C3 -177.2(3) n
C1 C2 C3 C4 -1.0(5) n
C2 C3 C4 C5 1.0(6) n
C3 C4 C5 C6 -1.3(6) n
C2 C1 C6 C5 -1.4(6) n
C7 C1 C6 C5 177.0(3) n
C4 C5 C6 C1 1.4(6) n
C2 C1 C7 C8 99.6(4) n
C6 C1 C7 C8 -78.7(4) n
C1 C7 C8 N5 -170.1(3) n
N1 C10 N3 C9 -175.0(3) y
N2 C10 N3 C9 7.8(5) y
N5 C9 N3 C10 -137.8(3) y
N4 C9 N3 C10 45.7(5) y
N4 C9 N5 C8 -1.2(5) y
N3 C9 N5 C8 -177.5(3) y
C7 C8 N5 C9 -95.5(4) n
